data_1502125
loop_
_publ_author_name
'Dutta, Saikat'
'Bu\<car, Dejan-Kre\<simir'
'MacGillivray, Leonard R.'

_publ_section_title
;
 Resorcinol-templated synthesis of a cofacial terpyridine in crystalline
 \p-stacked columns.
;
_journal_issue 9
_journal_name_full 'Organic letters'
_journal_page_first 2260
_journal_page_last 2262
_journal_paper_doi 10.1021/ol200532t
_journal_volume 13
_journal_year 2011
_chemical_formula_moiety 'C23 H17 N3, C6 H5 I O2'
_chemical_formula_sum 'C29 H22 I N3 O2'
_chemical_formula_weight 571.4
_space_group_IT_number 2
_symmetry_cell_setting triclinic
_symmetry_space_group_name_Hall '-P 1'
_symmetry_space_group_name_H-M 'P -1'
_atom_sites_solution_hydrogens geom
_atom_sites_solution_primary direct
_atom_sites_solution_secondary difmap
_audit_creation_date 2010-03-01T03:05:55-00:00
_audit_creation_method 'WinGX routine CIF_UPDATE'
_cell_angle_alpha 91.805(5)
_cell_angle_beta 91.456(5)
_cell_angle_gamma 95.530(5)
_cell_formula_units_Z 4
_cell_length_a 7.5310(9)
_cell_length_b 13.2092(14)
_cell_length_c 25.014(3)
_cell_measurement_reflns_used 7940
_cell_measurement_temperature 298(2)
_cell_measurement_theta_max 25.35
_cell_measurement_theta_min 1.00
_cell_volume 2474.5(5)
_computing_cell_refinement 'HKL Scalepack (Otwinowski & Minor, 1997)'
_computing_data_collection 'Collect (Nonius BV, 1997-2000)'
_computing_data_reduction 'HKL Denzo, Scalepack (Otwinowski & Minor, 1997)'
_computing_molecular_graphics 'Rastop (Valadon, 2004)'
_computing_publication_material 'WinGX (Farrugia, 1999)'
_computing_structure_refinement 'SHELXL (Sheldrick, 2008)'
_computing_structure_solution 'SHELXS (Sheldrick, 2008)'
_diffrn_ambient_temperature 298(2)
_diffrn_detector_area_resol_mean 9
_diffrn_measured_fraction_theta_full 0.984
_diffrn_measured_fraction_theta_max 0.984
_diffrn_measurement_device_type KappaCCD
_diffrn_measurement_method 'CCD phi and omega scans'
_diffrn_radiation_monochromator graphite
_diffrn_radiation_type MoK\a
_diffrn_radiation_wavelength 0.71073
_diffrn_reflns_av_R_equivalents 0.0624
_diffrn_reflns_av_unetI/netI 0.1102
_diffrn_reflns_limit_h_max 8
_diffrn_reflns_limit_h_min -8
_diffrn_reflns_limit_k_max 15
_diffrn_reflns_limit_k_min -15
_diffrn_reflns_limit_l_max 29
_diffrn_reflns_limit_l_min -29
_diffrn_reflns_number 14221
_diffrn_reflns_theta_full 25
_diffrn_reflns_theta_max 25
_diffrn_reflns_theta_min 1.55
_exptl_absorpt_coefficient_mu 1.326
_exptl_absorpt_correction_T_max 0.9613
_exptl_absorpt_correction_T_min 0.7244
_exptl_absorpt_correction_type multi-scan
_exptl_absorpt_process_details 'HKL Scalepack (Otwinowski & Minor, 1997)'
_exptl_crystal_colour colorless
_exptl_crystal_density_diffrn 1.534
_exptl_crystal_density_method 'not measured'
_exptl_crystal_description needle
_exptl_crystal_F_000 1144
_exptl_crystal_size_max 0.26
_exptl_crystal_size_mid 0.04
_exptl_crystal_size_min 0.03
_refine_diff_density_max 0.379
_refine_diff_density_min -0.454
_refine_diff_density_rms 0.079
_refine_ls_extinction_method none
_refine_ls_goodness_of_fit_ref 1.012
_refine_ls_hydrogen_treatment constr
_refine_ls_matrix_type full
_refine_ls_number_parameters 634
_refine_ls_number_reflns 8565
_refine_ls_number_restraints 8
_refine_ls_restrained_S_all 1.012
_refine_ls_R_factor_all 0.1498
_refine_ls_R_factor_gt 0.0593
_refine_ls_shift/su_max 0
_refine_ls_shift/su_mean 0
_refine_ls_structure_factor_coef Fsqd
_refine_ls_weighting_details 'calc w=1/[\s^2^(Fo^2^)+(0.0423P)^2^+0.0000P] where P=(Fo^2^+2Fc^2^)/3'
_refine_ls_weighting_scheme calc
_refine_ls_wR_factor_gt 0.1034
_refine_ls_wR_factor_ref 0.1198
_reflns_number_gt 4341
_reflns_number_total 8565
_reflns_threshold_expression >2\s(I)
_cod_data_source_file ol200532t_si_004.cif
_cod_data_source_block 2
_cod_database_code 1502125

loop_
_space_group_symop_operation_xyz
'x, y, z'
'-x, -y, -z'

loop_
_atom_site_label
_atom_site_type_symbol
_atom_site_fract_x
_atom_site_fract_y
_atom_site_fract_z
_atom_site_U_iso_or_equiv
_atom_site_adp_type
_atom_site_occupancy
_atom_site_symmetry_multiplicity
_atom_site_calc_flag
_atom_site_refinement_flags
C1 C 0.0894(7) 0.3656(5) 0.4281(2) 0.0517(16) Uani 1 1 d .
C2 C 0.0172(7) 0.2665(5) 0.4264(3) 0.0549(17) Uani 1 1 d .
C3 C -0.0029(8) 0.2163(5) 0.3778(3) 0.0598(18) Uani 1 1 d U
C4 C 0.0477(7) 0.2687(4) 0.3328(2) 0.0527(16) Uani 1 1 d U
C5 C 0.1151(6) 0.3687(4) 0.3371(2) 0.0360(13) Uani 1 1 d U
C6 C 0.1676(7) 0.4271(4) 0.2886(2) 0.0373(13) Uani 1 1 d U
C7 C 0.2547(6) 0.5241(4) 0.2922(2) 0.0374(13) Uani 1 1 d .
C8 C 0.2979(7) 0.5746(4) 0.2452(3) 0.0428(15) Uani 1 1 d .
C9 C 0.2460(6) 0.5247(4) 0.1977(2) 0.0429(15) Uani 1 1 d .
C10 C 0.1543(6) 0.4268(4) 0.1966(2) 0.0314(13) Uani 1 1 d .
C11 C 0.0946(7) 0.3727(4) 0.1461(2) 0.0399(14) Uani 1 1 d .
C12 C 0.0307(7) 0.2699(4) 0.1449(2) 0.0533(16) Uani 1 1 d .
C13 C -0.0231(7) 0.2219(5) 0.0967(3) 0.0582(17) Uani 1 1 d .
C14 C -0.0151(8) 0.2735(5) 0.0507(3) 0.0577(17) Uani 1 1 d .
C15 C 0.0462(7) 0.3735(5) 0.0545(2) 0.0507(16) Uani 1 1 d .
C16 C 0.3889(7) 0.6776(4) 0.2445(3) 0.0523(16) Uani 1 1 d .
C17 C 0.4406(7) 0.7371(4) 0.2857(3) 0.0513(16) Uani 1 1 d .
C18 C 0.5263(7) 0.8444(4) 0.2841(3) 0.0448(14) Uani 1 1 d U
C19 C 0.5618(8) 0.8967(5) 0.3315(3) 0.0626(18) Uani 1 1 d .
C20 C 0.6346(8) 0.9989(5) 0.3326(3) 0.073(2) Uani 1 1 d .
C21 C 0.6768(7) 1.0449(5) 0.2852(3) 0.0644(19) Uani 1 1 d .
C22 C 0.6453(7) 0.9905(5) 0.2380(3) 0.0601(18) Uani 1 1 d .
C23 C 0.5695(7) 0.8914(5) 0.2375(2) 0.0575(16) Uani 1 1 d U
C24 C 0.6072(7) 0.4416(5) 0.4398(2) 0.0521(16) Uani 1 1 d U
C25 C 0.5423(7) 0.3441(5) 0.4494(2) 0.0525(16) Uani 1 1 d .
C26 C 0.5143(8) 0.2768(5) 0.4064(3) 0.0598(18) Uani 1 1 d .
C27 C 0.5549(7) 0.3085(4) 0.3561(2) 0.0476(15) Uani 1 1 d .
C28 C 0.6240(6) 0.4082(4) 0.3493(2) 0.0338(13) Uani 1 1 d .
C29 C 0.6690(6) 0.4457(4) 0.2964(2) 0.0362(13) Uani 1 1 d .
C30 C 0.7574(7) 0.5409(4) 0.2889(2) 0.0406(14) Uani 1 1 d .
C31 C 0.7943(7) 0.5730(4) 0.2374(2) 0.0418(14) Uani 1 1 d .
C32 C 0.7422(6) 0.5048(4) 0.1954(2) 0.0392(14) Uani 1 1 d .
C33 C 0.6561(6) 0.4096(4) 0.2050(2) 0.0325(13) Uani 1 1 d .
C34 C 0.5932(6) 0.3353(4) 0.1610(2) 0.0372(13) Uani 1 1 d .
C35 C 0.5316(7) 0.2367(4) 0.1725(2) 0.0480(15) Uani 1 1 d .
C36 C 0.4706(8) 0.1687(4) 0.1319(3) 0.0601(17) Uani 1 1 d U
C37 C 0.4734(8) 0.2024(5) 0.0803(2) 0.0595(17) Uani 1 1 d U
C38 C 0.5372(7) 0.3003(4) 0.0716(2) 0.0508(16) Uani 1 1 d .
C39 C 0.8849(7) 0.6729(4) 0.2253(2) 0.0494(16) Uani 1 1 d .
C40 C 0.9453(7) 0.7466(4) 0.2604(3) 0.0534(16) Uani 1 1 d .
C41 C 1.0269(7) 0.8478(4) 0.2482(3) 0.0509(16) Uani 1 1 d U
C42 C 1.0891(7) 0.9141(4) 0.2894(3) 0.0568(17) Uani 1 1 d .
C43 C 1.1612(8) 1.0107(5) 0.2805(3) 0.0655(18) Uani 1 1 d .
C44 C 1.1727(8) 1.0443(5) 0.2300(3) 0.0651(19) Uani 1 1 d .
C45 C 1.1140(9) 0.9812(5) 0.1875(3) 0.076(2) Uani 1 1 d .
C46 C 1.0399(8) 0.8818(5) 0.1956(3) 0.0646(18) Uani 1 1 d U
C47 C 0.1803(8) 0.6718(4) 0.4265(2) 0.0410(14) Uani 1 1 d .
C48 C -0.0021(7) 0.6443(4) 0.4193(2) 0.0437(15) Uani 1 1 d .
C49 C -0.1175(8) 0.7196(4) 0.4215(2) 0.0429(15) Uani 1 1 d .
C50 C -0.0534(7) 0.8200(4) 0.4311(2) 0.0456(15) Uani 1 1 d .
C51 C 0.1248(8) 0.8450(4) 0.4391(2) 0.0437(15) Uani 1 1 d .
C52 C 0.2469(7) 0.7714(4) 0.4371(2) 0.0416(14) Uani 1 1 d .
C53 C 0.6289(8) 0.6118(4) 0.0659(2) 0.0446(15) Uani 1 1 d .
C54 C 0.4490(8) 0.5875(4) 0.0690(2) 0.0470(15) Uani 1 1 d .
C55 C 0.3346(8) 0.6636(4) 0.0732(2) 0.0458(15) Uani 1 1 d .
C56 C 0.4015(8) 0.7668(5) 0.0736(2) 0.0540(16) Uani 1 1 d .
C57 C 0.5809(9) 0.7882(4) 0.0688(2) 0.0495(15) Uani 1 1 d U
C58 C 0.6984(7) 0.7131(4) 0.0657(2) 0.0456(14) Uani 1 1 d U
H1 H 0.1044 0.3994 0.4613 0.062 Uiso 1 1 calc R
H1O H 0.2502 0.5445 0.4177 0.075 Uiso 1 1 calc R
H2 H -0.0172 0.2342 0.4575 0.066 Uiso 1 1 calc R
H2O H -0.3167 0.6351 0.4078 0.092 Uiso 1 1 calc R
H3 H -0.0494 0.1485 0.375 0.072 Uiso 1 1 calc R
H3O H 0.6977 0.4856 0.0735 0.087 Uiso 1 1 calc R
H4 H 0.0357 0.2357 0.2993 0.063 Uiso 1 1 calc R
H4O H 0.1317 0.582 0.0817 0.097 Uiso 1 1 calc R
H7 H 0.2843 0.5555 0.3255 0.045 Uiso 1 1 calc R
H9 H 0.2718 0.5561 0.1657 0.051 Uiso 1 1 calc R
H12 H 0.0244 0.2341 0.1764 0.064 Uiso 1 1 calc R
H13 H -0.0654 0.1533 0.0957 0.07 Uiso 1 1 calc R
H14 H -0.0502 0.2417 0.018 0.069 Uiso 1 1 calc R
H15 H 0.052 0.4095 0.0231 0.061 Uiso 1 1 calc R
H16 H 0.4125 0.7034 0.211 0.063 Uiso 1 1 calc R
H17 H 0.4228 0.7106 0.3194 0.062 Uiso 1 1 calc R
H19 H 0.5378 0.8646 0.3634 0.075 Uiso 1 1 calc R
H20 H 0.6541 1.0352 0.3651 0.088 Uiso 1 1 calc R
H21 H 0.7262 1.1122 0.2854 0.077 Uiso 1 1 calc R
H22 H 0.6753 1.0208 0.206 0.072 Uiso 1 1 calc R
H23 H 0.5474 0.8558 0.205 0.069 Uiso 1 1 calc R
H24 H 0.6248 0.4874 0.4689 0.062 Uiso 1 1 calc R
H25 H 0.5178 0.3239 0.484 0.063 Uiso 1 1 calc R
H26 H 0.4679 0.21 0.4114 0.072 Uiso 1 1 calc R
H27 H 0.5362 0.2634 0.3267 0.057 Uiso 1 1 calc R
H30 H 0.7923 0.5836 0.3183 0.049 Uiso 1 1 calc R
H32 H 0.7653 0.5229 0.1605 0.047 Uiso 1 1 calc R
H35 H 0.5314 0.2163 0.2077 0.058 Uiso 1 1 calc R
H36 H 0.4288 0.102 0.139 0.072 Uiso 1 1 calc R
H37 H 0.4321 0.1589 0.0518 0.071 Uiso 1 1 calc R
H38 H 0.5392 0.322 0.0366 0.061 Uiso 1 1 calc R
H39 H 0.9017 0.6859 0.1894 0.059 Uiso 1 1 calc R
H40 H 0.9345 0.7323 0.2964 0.064 Uiso 1 1 calc R
H42 H 1.0819 0.8926 0.3244 0.068 Uiso 1 1 calc R
H43 H 1.2026 1.0537 0.3092 0.079 Uiso 1 1 calc R
H44 H 1.2206 1.1105 0.2242 0.078 Uiso 1 1 calc R
H45 H 1.1234 1.0045 0.1529 0.092 Uiso 1 1 calc R
H46 H 1 0.8389 0.1667 0.077 Uiso 1 1 calc R
H48 H -0.0456 0.5765 0.4132 0.052 Uiso 1 1 calc R
H50 H -0.1316 0.8703 0.4322 0.055 Uiso 1 1 calc R
H52 H 0.3686 0.7892 0.4427 0.05 Uiso 1 1 calc R
H54 H 0.403 0.5196 0.0684 0.056 Uiso 1 1 calc R
H56 H 0.3263 0.8183 0.077 0.065 Uiso 1 1 calc R
H58 H 0.8206 0.7305 0.0635 0.055 Uiso 1 1 calc R
N1 N 0.1396(6) 0.4170(3) 0.38494(19) 0.0454(12) Uani 1 1 d .
N2 N 0.1173(5) 0.3787(3) 0.24155(18) 0.0373(11) Uani 1 1 d U
N3 N 0.0996(5) 0.4244(3) 0.10082(19) 0.0455(12) Uani 1 1 d .
N4 N 0.6467(5) 0.4756(3) 0.39195(19) 0.0447(12) Uani 1 1 d U
N5 N 0.6206(5) 0.3807(3) 0.25462(18) 0.0364(11) Uani 1 1 d .
N6 N 0.5973(6) 0.3669(3) 0.11097(19) 0.0457(12) Uani 1 1 d .
O1 O 0.3023(5) 0.6011(3) 0.42423(16) 0.0503(10) Uani 1 1 d .
O2 O -0.2954(5) 0.6966(3) 0.41378(16) 0.0615(12) Uani 1 1 d .
O3 O 0.7440(5) 0.5388(3) 0.06177(17) 0.0577(11) Uani 1 1 d .
O4 O 0.1559(5) 0.6433(3) 0.07819(18) 0.0646(12) Uani 1 1 d .
I1 I 0.22897(6) 0.99649(3) 0.45369(2) 0.07630(19) Uani 1 1 d .
I2 I 0.68913(7) 0.94003(3) 0.06702(2) 0.0889(2) Uani 1 1 d .

loop_
_atom_site_aniso_label
_atom_site_aniso_U_11
_atom_site_aniso_U_22
_atom_site_aniso_U_33
_atom_site_aniso_U_23
_atom_site_aniso_U_13
_atom_site_aniso_U_12
C1 0.066(4) 0.054(4) 0.035(4) 0.005(3) 0.000(3) 0.007(3)
C2 0.057(4) 0.062(5) 0.045(4) 0.012(4) 0.005(3) 0.004(3)
C3 0.071(4) 0.046(4) 0.058(4) 0.015(3) -0.010(4) -0.018(3)
C4 0.070(4) 0.042(3) 0.043(4) -0.004(3) 0.002(3) -0.007(3)
C5 0.037(3) 0.036(3) 0.034(4) 0.005(3) -0.002(3) 0.002(2)
C6 0.042(3) 0.035(3) 0.037(3) 0.002(2) -0.002(3) 0.016(3)
C7 0.045(3) 0.033(3) 0.033(4) 0.001(3) -0.004(3) -0.001(3)
C8 0.041(3) 0.030(3) 0.057(4) -0.001(3) 0.001(3) 0.003(3)
C9 0.044(4) 0.037(3) 0.046(4) 0.010(3) 0.004(3) -0.005(3)
C10 0.029(3) 0.032(3) 0.033(4) -0.001(3) -0.001(3) 0.002(2)
C11 0.042(3) 0.047(4) 0.031(4) -0.002(3) 0.010(3) 0.008(3)
C12 0.070(4) 0.038(4) 0.049(4) 0.010(3) -0.005(3) -0.007(3)
C13 0.066(4) 0.051(4) 0.056(5) -0.005(4) -0.003(4) 0.001(3)
C14 0.060(4) 0.070(5) 0.042(4) -0.012(4) -0.006(3) 0.004(4)
C15 0.061(4) 0.057(4) 0.033(4) 0.000(3) 0.000(3) -0.001(3)
C16 0.056(4) 0.047(4) 0.053(4) 0.013(3) -0.003(3) -0.003(3)
C17 0.051(4) 0.052(4) 0.050(4) -0.004(3) 0.003(3) 0.006(3)
C18 0.040(3) 0.035(3) 0.058(4) -0.003(3) 0.005(3) 0.000(3)
C19 0.069(4) 0.054(4) 0.063(5) 0.003(4) 0.005(4) -0.009(3)
C20 0.082(5) 0.048(4) 0.083(6) -0.022(4) -0.002(4) -0.013(4)
C21 0.051(4) 0.046(4) 0.092(6) 0.002(4) -0.007(4) -0.012(3)
C22 0.059(4) 0.054(4) 0.067(5) 0.012(4) 0.007(4) 0.001(3)
C23 0.067(4) 0.054(4) 0.051(4) -0.001(3) -0.006(3) 0.002(3)
C24 0.053(4) 0.067(5) 0.035(3) -0.005(3) -0.002(3) 0.000(3)
C25 0.061(4) 0.056(4) 0.041(4) 0.013(4) 0.007(3) 0.004(3)
C26 0.066(4) 0.048(4) 0.066(5) 0.010(4) 0.006(4) 0.005(3)
C27 0.064(4) 0.041(4) 0.038(4) 0.002(3) 0.008(3) -0.001(3)
C28 0.038(3) 0.036(3) 0.027(3) -0.004(3) 0.000(3) 0.001(3)
C29 0.030(3) 0.035(3) 0.043(4) 0.003(3) 0.001(3) 0.004(2)
C30 0.043(3) 0.039(3) 0.039(4) -0.003(3) -0.001(3) 0.003(3)
C31 0.041(3) 0.039(4) 0.046(4) 0.006(3) -0.002(3) 0.006(3)
C32 0.039(3) 0.038(4) 0.041(4) 0.002(3) 0.005(3) 0.005(3)
C33 0.031(3) 0.039(3) 0.029(4) 0.000(3) 0.000(3) 0.010(3)
C34 0.035(3) 0.040(3) 0.036(4) 0.007(3) 0.001(3) -0.001(3)
C35 0.063(4) 0.047(4) 0.033(4) 0.002(3) 0.003(3) -0.002(3)
C36 0.080(4) 0.037(4) 0.060(4) 0.000(3) 0.003(4) -0.012(3)
C37 0.068(4) 0.059(4) 0.049(3) -0.008(3) -0.008(3) -0.005(3)
C38 0.069(4) 0.044(4) 0.039(4) 0.000(3) 0.001(3) 0.007(3)
C39 0.047(4) 0.046(4) 0.053(4) 0.009(3) -0.001(3) -0.006(3)
C40 0.054(4) 0.047(4) 0.058(5) 0.013(3) 0.001(3) -0.005(3)
C41 0.039(3) 0.045(4) 0.067(4) 0.012(3) -0.007(3) -0.004(3)
C42 0.062(4) 0.040(4) 0.066(5) -0.009(3) 0.007(3) -0.007(3)
C43 0.062(4) 0.061(5) 0.071(5) 0.001(4) 0.003(4) -0.005(3)
C44 0.056(4) 0.040(4) 0.098(6) 0.013(4) 0.007(4) -0.008(3)
C45 0.090(5) 0.058(5) 0.077(6) 0.014(4) -0.005(4) -0.018(4)
C46 0.072(4) 0.059(4) 0.058(4) -0.001(3) -0.011(4) -0.016(3)
C47 0.057(4) 0.034(3) 0.032(4) 0.000(3) -0.001(3) 0.006(3)
C48 0.048(4) 0.034(3) 0.047(4) -0.003(3) -0.006(3) -0.005(3)
C49 0.044(4) 0.040(4) 0.043(4) 0.001(3) -0.004(3) -0.002(3)
C50 0.052(4) 0.038(4) 0.046(4) 0.003(3) 0.006(3) 0.001(3)
C51 0.060(4) 0.033(3) 0.036(4) -0.002(3) -0.002(3) -0.005(3)
C52 0.042(3) 0.046(4) 0.036(4) 0.005(3) 0.004(3) -0.003(3)
C53 0.062(4) 0.037(4) 0.035(4) 0.010(3) 0.002(3) 0.003(3)
C54 0.054(4) 0.038(4) 0.047(4) 0.009(3) 0.005(3) -0.008(3)
C55 0.054(4) 0.043(4) 0.041(4) 0.013(3) -0.005(3) 0.003(3)
C56 0.066(5) 0.049(4) 0.049(4) -0.003(3) -0.004(3) 0.019(3)
C57 0.077(5) 0.031(3) 0.038(4) 0.009(3) -0.007(3) -0.008(3)
C58 0.052(4) 0.045(4) 0.038(4) 0.010(3) -0.001(3) -0.011(2)
N1 0.057(3) 0.049(3) 0.031(3) 0.001(3) 0.004(2) 0.005(2)
N2 0.039(3) 0.039(3) 0.034(3) 0.004(2) -0.003(2) 0.003(2)
N3 0.047(3) 0.048(3) 0.040(3) 0.003(3) 0.002(2) -0.005(2)
N4 0.045(3) 0.046(3) 0.042(3) 0.000(2) 0.003(2) -0.003(2)
N5 0.038(3) 0.034(3) 0.036(3) -0.003(2) -0.001(2) 0.000(2)
N6 0.062(3) 0.037(3) 0.038(3) 0.000(3) 0.003(3) 0.002(2)
O1 0.055(2) 0.037(2) 0.057(3) -0.009(2) -0.009(2) -0.002(2)
O2 0.042(3) 0.053(3) 0.087(3) -0.007(2) -0.006(2) 0.000(2)
O3 0.063(3) 0.046(3) 0.065(3) 0.016(2) 0.010(2) 0.006(2)
O4 0.055(3) 0.058(3) 0.081(3) 0.014(3) 0.002(2) 0.004(2)
I1 0.0868(4) 0.0398(3) 0.0982(4) -0.0086(2) 0.0111(3) -0.0136(2)
I2 0.1271(5) 0.0427(3) 0.0906(4) -0.0023(3) -0.0194(3) -0.0161(3)

loop_
_atom_type_symbol
_atom_type_description
_atom_type_scat_dispersion_real
_atom_type_scat_dispersion_imag
_atom_type_scat_source
C C 0.0033 0.0016 'International Tables Vol C Tables 4.2.6.8 and 6.1.1.4'
H H 0 0 'International Tables Vol C Tables 4.2.6.8 and 6.1.1.4'
N N 0.0061 0.0033 'International Tables Vol C Tables 4.2.6.8 and 6.1.1.4'
O O 0.0106 0.006 'International Tables Vol C Tables 4.2.6.8 and 6.1.1.4'
I I -0.4742 1.8119 'International Tables Vol C Tables 4.2.6.8 and 6.1.1.4'

loop_
_geom_angle_atom_site_label_1
_geom_angle_atom_site_label_2
_geom_angle_atom_site_label_3
_geom_angle
C1 N1 C5 117.8(5)
C1 C2 H2 120.9
C2 C3 C4 118.4(6)
C2 C3 H3 120.8
C3 C2 C1 118.2(6)
C3 C2 H2 120.9
C3 C4 H4 119.7
C4 C3 H3 120.8
C4 C5 C6 121.2(5)
C5 C4 C3 120.6(6)
C5 C4 H4 119.7
C6 C7 H7 120.4
C8 C7 H7 120.4
C8 C9 C10 121.2(5)
C8 C9 H9 119.4
C9 C10 C11 122.0(5)
C10 C9 H9 119.4
C10 N2 C6 118.3(4)
C11 C12 H12 120.3
C11 N3 C15 118.1(5)
C12 C11 C10 121.2(5)
C13 C12 C11 119.3(5)
C13 C12 H12 120.3
C13 C14 C15 117.3(6)
C13 C14 H14 121.4
C14 C13 C12 120.7(6)
C14 C13 H13 119.6
C14 C15 H15 117.8
C15 C14 H14 121.4
C16 C17 C18 126.3(6)
C16 C17 H17 116.8
C18 C17 H17 116.8
C18 C19 C20 120.6(6)
C18 C19 H19 119.7
C19 C18 C17 117.8(6)
C19 C18 C23 119.0(5)
C19 C20 H20 120.3
C20 C19 H19 119.7
C20 C21 H21 120.3
C21 C20 C19 119.4(6)
C21 C20 H20 120.3
C21 C22 C23 120.5(6)
C21 C22 H22 119.7
C22 C21 C20 119.3(6)
C22 C21 H21 120.3
C23 C18 C17 123.2(6)
C23 C22 H22 119.7
C24 C25 C26 117.7(6)
C24 C25 H25 121.2
C24 N4 C28 117.9(5)
C25 C26 C27 119.7(6)
C25 C26 H26 120.1
C26 C25 H25 121.2
C26 C27 C28 119.5(6)
C26 C27 H27 120.2
C27 C26 H26 120.1
C27 C28 C29 121.6(5)
C28 C27 H27 120.2
C30 C29 C28 122.9(5)
C31 C32 C33 120.7(5)
C31 C32 H32 119.7
C31 C39 H39 116.6
C32 C33 C34 122.5(5)
C33 C32 H32 119.7
C33 N5 C29 119.2(4)
C34 C35 H35 119.9
C34 N6 C38 118.0(5)
C35 C34 C33 120.2(5)
C35 C36 C37 117.9(5)
C35 C36 H36 121.1
C36 C35 C34 120.1(5)
C36 C35 H35 119.9
C37 C36 H36 121.1
C40 C39 C31 126.7(6)
C40 C39 H39 116.6
C41 C46 H46 120.5
C42 C43 H43 119.8
C43 C44 C45 120.2(6)
C43 C44 H44 119.9
C44 C43 C42 120.4(6)
C44 C43 H43 119.8
C44 C45 C46 120.5(7)
C44 C45 H45 119.7
C45 C44 H44 119.9
C45 C46 C41 119.0(6)
C45 C46 H46 120.5
C46 C45 H45 119.7
C47 C48 H48 120.6
C47 C52 C51 117.7(5)
C47 C52 H52 121.2
C47 O1 H1O 109.5
C49 C48 C47 118.8(5)
C49 C48 H48 120.6
C49 O2 H2O 109.5
C50 C51 C52 121.7(5)
C50 C51 I1 121.1(4)
C51 C52 H52 121.2
C52 C47 C48 121.5(5)
C52 C51 I1 117.1(4)
C53 O3 H3O 109.5
C55 O4 H4O 109.5
C6 C7 C8 119.2(5)
N1 C5 C4 121.0(5)
N1 C5 C6 117.8(5)
N2 C10 C11 116.8(4)
N2 C10 C9 121.1(5)
N3 C11 C10 118.7(5)
N3 C11 C12 120.1(5)
N3 C15 C14 124.4(5)
N3 C15 H15 117.8
N4 C28 C27 120.6(5)
N4 C28 C29 117.9(5)
N5 C29 C28 115.7(5)
N5 C29 C30 121.4(5)
N5 C33 C32 121.5(5)
N5 C33 C34 116.0(5)
N6 C34 C33 118.2(5)
N6 C34 C35 121.6(5)
O1 C47 C48 121.8(5)
O1 C47 C52 116.7(5)

loop_
_geom_bond_atom_site_label_1
_geom_bond_atom_site_label_2
_geom_bond_distance
C1 H1 0.93
C2 C1 1.368(7)
C2 H2 0.93
C3 C2 1.363(8)
C3 H3 0.93
C4 C3 1.383(8)
C4 C5 1.368(7)
C4 H4 0.93
C5 C6 1.499(7)
C7 C6 1.382(7)
C7 C8 1.400(7)
C7 H7 0.93
C8 C16 1.463(7)
C9 C8 1.369(7)
C9 H9 0.93
C10 C9 1.405(6)
C11 C10 1.469(7)
C12 C11 1.395(7)
C12 C13 1.378(8)
C12 H12 0.93
C13 H13 0.93
C14 C13 1.356(8)
C14 C15 1.355(7)
C14 H14 0.93
C15 H15 0.93
C16 H16 0.93
C17 C16 1.305(7)
C17 H17 0.93
C18 C17 1.502(7)
C18 C23 1.370(8)
C19 C18 1.361(8)
C19 C20 1.406(8)
C19 H19 0.93
C20 C21 1.380(8)
C20 H20 0.93
C21 C22 1.366(8)
C21 H21 0.93
C22 C23 1.376(7)
C22 H22 0.93
C23 H23 0.93
C24 H24 0.93
C25 C24 1.364(7)
C25 C26 1.372(8)
C25 H25 0.93
C26 H26 0.93
C27 C26 1.372(7)
C27 C28 1.385(7)
C27 H27 0.93
C28 C29 1.464(7)
C29 C30 1.386(7)
C30 H30 0.93
C31 C30 1.394(7)
C32 C31 1.385(7)
C32 C33 1.388(6)
C32 H32 0.93
C33 C34 1.489(7)
C35 C34 1.381(7)
C35 C36 1.373(7)
C35 H35 0.93
C36 C37 1.380(8)
C36 H36 0.93
C37 C38 1.361(7)
C37 H37 0.93
C38 H38 0.93
C39 C31 1.470(7)
C39 C40 1.329(7)
C39 H39 0.93
C40 C41 1.461(7)
C40 H40 0.93
C41 C42 1.374(8)
C42 H42 0.93
C43 C42 1.365(7)
C43 H43 0.93
C44 C43 1.354(8)
C44 H44 0.93
C45 C44 1.368(9)
C45 C46 1.400(8)
C45 H45 0.93
C46 C41 1.406(8)
C46 H46 0.93
C48 C47 1.392(7)
C48 C49 1.384(7)
C48 H48 0.93
C49 C50 1.378(7)
C50 H50 0.93
C51 C50 1.359(7)
C51 C52 1.402(7)
C52 C47 1.377(7)
C52 H52 0.93
C53 C54 1.367(7)
C54 H54 0.93
C55 C54 1.389(7)
C55 C56 1.407(7)
C56 H56 0.93
C57 C56 1.363(7)
C58 C53 1.389(7)
C58 C57 1.393(7)
C58 H58 0.93
N1 C1 1.336(6)
N1 C5 1.338(6)
N2 C10 1.332(6)
N2 C6 1.350(6)
N3 C11 1.341(6)
N3 C15 1.354(6)
N4 C24 1.322(7)
N4 C28 1.364(6)
N5 C29 1.350(6)
N5 C33 1.336(6)
N6 C34 1.332(6)
N6 C38 1.340(6)
O1 C47 1.373(6)
O1 H1O 0.82
O2 C49 1.352(6)
O2 H2O 0.82
O3 C53 1.360(6)
O3 H3O 0.82
O4 C55 1.356(6)
O4 H4O 0.82
I1 C51 2.095(5)
I2 C57 2.093(5)
